data_4509663
loop_
_publ_author_name
'Hulvey, Zeric'
'Ayala, Elizabeth'
'Furman, Joshua D.'
'Forster, Paul M.'
'Cheetham, Anthony K.'

_publ_section_title
;
 Structural Diversity in Coordination Polymers Composed of Divalent
 Transition Metals, 2,2&#x2032;-Bipyridine, and Perfluorinated
 Dicarboxylates
;
_journal_issue 11
_journal_name_full 'Crystal Growth &amp; Design'
_journal_page_first 4759
_journal_paper_doi 10.1021/cg9006058
_journal_volume 9
_journal_year 2009
_chemical_formula_sum 'C18 H8 Cu F4 N2 O4'
_chemical_formula_weight 455.80
_chemical_name_systematic
; 
 ? 
;
_space_group_IT_number 2
_symmetry_cell_setting triclinic
_symmetry_space_group_name_Hall '-P 1'
_symmetry_space_group_name_H-M 'P -1'
_atom_sites_solution_hydrogens geom
_atom_sites_solution_primary direct
_atom_sites_solution_secondary difmap
_audit_creation_method SHELXL-97
_cell_angle_alpha 74.189(5)
_cell_angle_beta 70.491(5)
_cell_angle_gamma 76.021(5)
_cell_formula_units_Z 2
_cell_length_a 8.247(3)
_cell_length_b 9.535(3)
_cell_length_c 11.261(4)
_cell_measurement_temperature 293(2)
_cell_volume 791.9(5)
_computing_cell_refinement 'Bruker XSCANS'
_computing_data_collection 'Bruker XSCANS'
_computing_data_reduction 'Bruker SHELXTL'
_computing_molecular_graphics 'Bruker SHELXTL'
_computing_publication_material 'Bruker SHELXTL'
_computing_structure_refinement 'SHELXL-97 (Sheldrick, 1997)'
_computing_structure_solution 'SHELXS-97 (Sheldrick, 1990)'
_diffrn_ambient_temperature 293(2)
_diffrn_measured_fraction_theta_full 0.961
_diffrn_measured_fraction_theta_max 0.961
_diffrn_measurement_device_type 'Bruker P4'
_diffrn_measurement_method '\w scans'
_diffrn_radiation_monochromator graphite
_diffrn_radiation_source 'fine-focus sealed tube'
_diffrn_radiation_type MoK\a
_diffrn_radiation_wavelength 0.71073
_diffrn_reflns_av_R_equivalents 0.0435
_diffrn_reflns_av_sigmaI/netI 0.0721
_diffrn_reflns_limit_h_max 9
_diffrn_reflns_limit_h_min -10
_diffrn_reflns_limit_k_max 11
_diffrn_reflns_limit_k_min -11
_diffrn_reflns_limit_l_max 13
_diffrn_reflns_limit_l_min -13
_diffrn_reflns_number 6574
_diffrn_reflns_theta_full 26.36
_diffrn_reflns_theta_max 26.36
_diffrn_reflns_theta_min 1.96
_exptl_absorpt_coefficient_mu 1.457
_exptl_absorpt_correction_T_max 0.8040
_exptl_absorpt_correction_T_min 0.5962
_exptl_absorpt_correction_type multi-scan
_exptl_absorpt_process_details sadabs
_exptl_crystal_colour blue
_exptl_crystal_density_diffrn 1.912
_exptl_crystal_density_method 'not measured'
_exptl_crystal_description block
_exptl_crystal_F_000 454
_exptl_crystal_size_max 0.2
_exptl_crystal_size_mid 0.15
_exptl_crystal_size_min 0.15
_refine_diff_density_max 0.814
_refine_diff_density_min -0.386
_refine_diff_density_rms 0.114
_refine_ls_extinction_method none
_refine_ls_goodness_of_fit_ref 1.058
_refine_ls_hydrogen_treatment mixed
_refine_ls_matrix_type full
_refine_ls_number_parameters 262
_refine_ls_number_reflns 3116
_refine_ls_number_restraints 0
_refine_ls_restrained_S_all 1.058
_refine_ls_R_factor_all 0.0971
_refine_ls_R_factor_gt 0.0620
_refine_ls_shift/su_max 0.000
_refine_ls_shift/su_mean 0.000
_refine_ls_structure_factor_coef Fsqd
_refine_ls_weighting_details 'calc w=1/[\s^2^(Fo^2^)+(0.0624P)^2^+0.7189P] where P=(Fo^2^+2Fc^2^)/3'
_refine_ls_weighting_scheme calc
_refine_ls_wR_factor_gt 0.1252
_refine_ls_wR_factor_ref 0.1418
_reflns_number_gt 2186
_reflns_number_total 3116
_reflns_threshold_expression >2sigma(I)
_cod_data_source_file cg9006058sup1.cif
_cod_data_source_block compound_4
_cod_depositor_comments
;
The following automatic conversions were performed:

'_symmetry_cell_setting' value 'Triclinic' changed to 'triclinic'
according to /home/saulius/struct/CIF-dictionaries/cif_core.dic
dictionary named 'cif_core.dic' version 2.4.2 from 2011-04-26.

Automatic conversion script
Id: cif_fix_values 1891 2012-01-12 08:04:46Z andrius 
;
_cod_original_cell_volume 791.9(4)
_cod_original_sg_symbol_H-M P-1
_cod_database_code 4509663

loop_
_symmetry_equiv_pos_as_xyz
'x, y, z'
'-x, -y, -z'

loop_
_atom_site_label
_atom_site_type_symbol
_atom_site_fract_x
_atom_site_fract_y
_atom_site_fract_z
_atom_site_U_iso_or_equiv
_atom_site_adp_type
_atom_site_occupancy
_atom_site_symmetry_multiplicity
_atom_site_calc_flag
_atom_site_refinement_flags
Cu1 Cu 0.52983(8) 0.81487(7) 0.57262(6) 0.0327(2) Uani 1 1 d .
C1 C 0.3739(7) 0.6480(6) 0.8366(5) 0.0407(13) Uani 1 1 d .
H1 H 0.4313 0.6992 0.8651 0.049 Uiso 1 1 calc R
C2 C 0.2791(8) 0.5454(6) 0.9250(6) 0.0495(15) Uani 1 1 d .
H2 H 0.2721 0.5274 1.0118 0.059 Uiso 1 1 calc R
C3 C 0.1949(7) 0.4702(6) 0.8825(6) 0.0475(15) Uani 1 1 d .
H3 H 0.1325 0.3982 0.9405 0.057 Uiso 1 1 calc R
C4 C 0.2020(7) 0.5002(5) 0.7558(5) 0.0388(13) Uani 1 1 d .
H4 H 0.1414 0.4521 0.7269 0.047 Uiso 1 1 calc R
C5 C 0.3015(6) 0.6041(5) 0.6705(5) 0.0303(11) Uani 1 1 d .
C6 C 0.3262(6) 0.6423(5) 0.5313(5) 0.0318(12) Uani 1 1 d .
C7 C 0.2501(7) 0.5825(5) 0.4679(6) 0.0377(13) Uani 1 1 d .
H7 H 0.1773 0.5132 0.5145 0.045 Uiso 1 1 calc R
C8 C 0.2816(7) 0.6250(6) 0.3375(6) 0.0427(14) Uani 1 1 d .
H8 H 0.2309 0.5853 0.2945 0.051 Uiso 1 1 calc R
C9 C 0.3902(7) 0.7283(6) 0.2704(5) 0.0386(13) Uani 1 1 d .
H9 H 0.4160 0.7577 0.1812 0.046 Uiso 1 1 calc R
C10 C 0.4591(7) 0.7865(6) 0.3376(5) 0.0382(13) Uani 1 1 d .
H10 H 0.5289 0.8583 0.2924 0.046 Uiso 1 1 calc R
C11 C 0.8122(7) 0.8749(5) 0.3766(5) 0.0326(12) Uani 1 1 d .
C12 C 0.9512(6) 0.9571(5) 0.2774(5) 0.0273(11) Uani 1 1 d .
C13 C 1.0140(6) 1.0643(5) 0.3037(4) 0.0269(11) Uani 1 1 d .
C14 C 1.1594(6) 1.1255(5) 0.2241(5) 0.0280(11) Uani 1 1 d .
C15 C 1.2342(7) 1.0834(6) 0.1070(5) 0.0363(12) Uani 1 1 d .
C16 C 1.1759(7) 0.9813(6) 0.0742(5) 0.0384(13) Uani 1 1 d .
C17 C 1.0379(7) 0.9163(5) 0.1618(5) 0.0345(12) Uani 1 1 d .
C18 C 1.2436(7) 1.2203(6) 0.2689(5) 0.0353(12) Uani 1 1 d .
N1 N 0.3871(5) 0.6773(4) 0.7110(4) 0.0306(9) Uani 1 1 d .
N2 N 0.4307(5) 0.7447(4) 0.4654(4) 0.0294(9) Uani 1 1 d .
O1 O 0.6666(4) 0.9503(4) 0.4259(3) 0.0331(8) Uani 1 1 d .
O2 O 0.8475(5) 0.7397(4) 0.4054(4) 0.0532(11) Uani 1 1 d .
O3 O 1.1972(6) 1.3521(4) 0.2516(5) 0.0626(13) Uani 1 1 d .
O4 O 1.3609(5) 1.1400(4) 0.3186(4) 0.0395(9) Uani 1 1 d .
F1 F 0.9369(4) 1.1058(3) 0.4173(3) 0.0356(7) Uani 1 1 d .
F2 F 1.3754(4) 1.1403(4) 0.0246(3) 0.0544(9) Uani 1 1 d .
F3 F 1.2552(4) 0.9403(4) -0.0390(3) 0.0559(9) Uani 1 1 d .
F4 F 0.9886(4) 0.8115(3) 0.1284(3) 0.0525(9) Uani 1 1 d .

loop_
_atom_site_aniso_label
_atom_site_aniso_U_11
_atom_site_aniso_U_22
_atom_site_aniso_U_33
_atom_site_aniso_U_23
_atom_site_aniso_U_13
_atom_site_aniso_U_12
Cu1 0.0305(4) 0.0295(4) 0.0407(4) -0.0047(3) -0.0099(3) -0.0131(3)
C1 0.041(3) 0.045(3) 0.036(3) -0.012(3) -0.005(3) -0.012(3)
C2 0.047(4) 0.051(4) 0.040(3) -0.003(3) -0.001(3) -0.013(3)
C3 0.041(4) 0.035(3) 0.055(4) -0.003(3) 0.000(3) -0.011(3)
C4 0.030(3) 0.029(3) 0.052(4) -0.006(3) -0.004(3) -0.009(2)
C5 0.017(2) 0.023(2) 0.049(3) -0.009(2) -0.009(2) 0.002(2)
C6 0.027(3) 0.018(2) 0.048(3) -0.005(2) -0.011(2) -0.003(2)
C7 0.033(3) 0.026(3) 0.058(4) -0.008(3) -0.017(3) -0.008(2)
C8 0.039(3) 0.044(3) 0.056(4) -0.016(3) -0.022(3) -0.008(3)
C9 0.042(3) 0.034(3) 0.039(3) -0.011(2) -0.015(3) 0.002(3)
C10 0.030(3) 0.037(3) 0.047(3) -0.004(3) -0.011(3) -0.009(2)
C11 0.028(3) 0.032(3) 0.041(3) -0.005(2) -0.010(2) -0.013(2)
C12 0.024(3) 0.026(2) 0.033(3) 0.000(2) -0.011(2) -0.007(2)
C13 0.027(3) 0.025(2) 0.029(3) -0.006(2) -0.010(2) -0.004(2)
C14 0.027(3) 0.024(2) 0.032(3) -0.001(2) -0.011(2) -0.005(2)
C15 0.030(3) 0.039(3) 0.036(3) -0.001(2) -0.009(2) -0.008(2)
C16 0.033(3) 0.050(3) 0.035(3) -0.014(3) -0.009(2) -0.007(3)
C17 0.033(3) 0.034(3) 0.044(3) -0.014(2) -0.017(3) -0.005(2)
C18 0.029(3) 0.036(3) 0.044(3) -0.006(3) -0.007(2) -0.016(2)
N1 0.025(2) 0.027(2) 0.040(3) -0.0069(19) -0.0085(19) -0.0060(18)
N2 0.025(2) 0.026(2) 0.037(2) -0.0040(19) -0.0087(19) -0.0085(18)
O1 0.0242(19) 0.0288(18) 0.044(2) -0.0066(16) -0.0042(16) -0.0097(15)
O2 0.039(2) 0.027(2) 0.080(3) -0.002(2) -0.006(2) -0.0075(17)
O3 0.065(3) 0.029(2) 0.110(4) -0.013(2) -0.048(3) -0.006(2)
O4 0.037(2) 0.0342(19) 0.055(2) -0.0050(18) -0.0240(19) -0.0084(17)
F1 0.0364(17) 0.0361(16) 0.0340(16) -0.0130(13) -0.0028(13) -0.0094(13)
F2 0.0406(19) 0.066(2) 0.046(2) -0.0019(17) 0.0039(16) -0.0242(17)
F3 0.050(2) 0.078(2) 0.0421(19) -0.0288(18) -0.0063(16) -0.0067(18)
F4 0.057(2) 0.053(2) 0.066(2) -0.0303(17) -0.0233(17) -0.0136(17)

loop_
_atom_type_symbol
_atom_type_description
_atom_type_scat_dispersion_real
_atom_type_scat_dispersion_imag
_atom_type_scat_source
C C 0.0033 0.0016 'International Tables Vol C Tables 4.2.6.8 and 6.1.1.4'
H H 0.0000 0.0000 'International Tables Vol C Tables 4.2.6.8 and 6.1.1.4'
N N 0.0061 0.0033 'International Tables Vol C Tables 4.2.6.8 and 6.1.1.4'
O O 0.0106 0.0060 'International Tables Vol C Tables 4.2.6.8 and 6.1.1.4'
F F 0.0171 0.0103 'International Tables Vol C Tables 4.2.6.8 and 6.1.1.4'
Cu Cu 0.3201 1.2651 'International Tables Vol C Tables 4.2.6.8 and 6.1.1.4'

loop_
_geom_angle_atom_site_label_1
_geom_angle_atom_site_label_2
_geom_angle_atom_site_label_3
_geom_angle
_geom_angle_site_symmetry_1
_geom_angle_site_symmetry_3
O4 Cu1 N2 173.46(16) 2_776 .
O4 Cu1 N1 95.86(16) 2_776 .
N2 Cu1 N1 81.19(16) . .
O4 Cu1 O1 87.81(15) 2_776 .
N2 Cu1 O1 95.14(15) . .
N1 Cu1 O1 176.32(15) . .
O4 Cu1 O1 90.78(13) 2_776 2_676
N2 Cu1 O1 95.55(14) . 2_676
N1 Cu1 O1 102.37(14) . 2_676
O1 Cu1 O1 77.59(14) . 2_676
N1 C1 C2 122.7(5) . .
C1 C2 C3 118.4(6) . .
C4 C3 C2 120.4(5) . .
C3 C4 C5 118.5(5) . .
N1 C5 C4 121.6(5) . .
N1 C5 C6 114.2(4) . .
C4 C5 C6 124.2(5) . .
N2 C6 C7 120.8(5) . .
N2 C6 C5 114.7(4) . .
C7 C6 C5 124.6(4) . .
C8 C7 C6 120.2(5) . .
C7 C8 C9 118.8(5) . .
C10 C9 C8 118.8(5) . .
N2 C10 C9 123.1(5) . .
O2 C11 O1 124.2(5) . .
O2 C11 C12 117.8(5) . .
O1 C11 C12 118.0(4) . .
C17 C12 C13 116.0(4) . .
C17 C12 C11 121.2(4) . .
C13 C12 C11 122.2(4) . .
F1 C13 C14 116.9(4) . .
F1 C13 C12 118.6(4) . .
C14 C13 C12 124.3(4) . .
C15 C14 C13 115.8(4) . .
C15 C14 C18 121.9(4) . .
C13 C14 C18 122.0(4) . .
F2 C15 C16 118.8(5) . .
F2 C15 C14 118.7(4) . .
C16 C15 C14 122.5(5) . .
F3 C16 C15 120.6(5) . .
F3 C16 C17 120.5(5) . .
C15 C16 C17 118.8(5) . .
F4 C17 C12 120.5(4) . .
F4 C17 C16 117.2(5) . .
C12 C17 C16 122.3(4) . .
O3 C18 O4 130.0(5) . .
O3 C18 C14 119.7(5) . .
O4 C18 C14 110.2(4) . .
C1 N1 C5 118.4(4) . .
C1 N1 Cu1 126.5(3) . .
C5 N1 Cu1 115.1(3) . .
C10 N2 C6 118.4(4) . .
C10 N2 Cu1 126.9(3) . .
C6 N2 Cu1 114.8(3) . .
C11 O1 Cu1 107.9(3) . .
C11 O1 Cu1 149.7(3) . 2_676
Cu1 O1 Cu1 102.41(14) . 2_676
C18 O4 Cu1 129.0(3) . 2_776

loop_
_geom_bond_atom_site_label_1
_geom_bond_atom_site_label_2
_geom_bond_distance
_geom_bond_site_symmetry_2
Cu1 O4 1.926(3) 2_776
Cu1 N2 1.984(4) .
Cu1 N1 1.985(4) .
Cu1 O1 1.991(3) .
Cu1 O1 2.427(3) 2_676
C1 N1 1.336(6) .
C1 C2 1.370(7) .
C2 C3 1.370(8) .
C3 C4 1.360(8) .
C4 C5 1.387(7) .
C5 N1 1.350(6) .
C5 C6 1.464(7) .
C6 N2 1.353(6) .
C6 C7 1.386(7) .
C7 C8 1.364(8) .
C8 C9 1.383(7) .
C9 C10 1.368(7) .
C10 N2 1.339(7) .
C11 O2 1.227(6) .
C11 O1 1.273(6) .
C11 C12 1.509(6) .
C12 C17 1.369(7) .
C12 C13 1.387(6) .
C13 F1 1.345(5) .
C13 C14 1.385(6) .
C14 C15 1.381(7) .
C14 C18 1.530(6) .
C15 F2 1.349(6) .
C15 C16 1.362(7) .
C16 F3 1.340(6) .
C16 C17 1.382(7) .
C17 F4 1.345(5) .
C18 O3 1.203(6) .
C18 O4 1.267(6) .
O1 Cu1 2.427(3) 2_676
O4 Cu1 1.926(3) 2_776
